data_7700372
loop_
_publ_author_name
'Mr\'ozek, Ond\<rej'
'Melounkov\'a, Lucie'
'Dost\'al, Libor'
'C\'isa\<rov\'a, Ivana'
'Eisner, Ale\<s'
'Havelek, Radim'
'Peterov\'a, Eva'
'Honz\'i\<cek, Jan'
'Vinkl\'arek, Jarom\'ir'

_publ_section_title
;
 Enhanced cytotoxicity of indenyl molybdenum(ii) compounds bearing a
 thiophene function.
;
_journal_issue 30
_journal_name_full 'Dalton transactions (Cambridge, England : 2003)'
_journal_page_first 11361
_journal_page_last 11373
_journal_paper_doi 10.1039/c9dt01698h
_journal_volume 48
_journal_year 2019
_chemical_compound_source 'synthesized by the authors'
_chemical_formula_moiety 'C19 H16 Mo O2 S'
_chemical_formula_sum 'C19 H16 Mo O2 S'
_chemical_formula_weight 404.32
_space_group_crystal_system monoclinic
_space_group_IT_number 14
_space_group_name_Hall '-P 2yn'
_space_group_name_H-M_alt 'P 1 21/n 1'
_symmetry_space_group_name_Hall '-P 2yn'
_symmetry_space_group_name_H-M 'P 1 21/n 1'
_atom_sites_solution_hydrogens mixed
_atom_sites_solution_primary direct
_audit_creation_method SHELXL-2018/3
_audit_update_record
;
2019-06-03 deposited with the CCDC.    2019-06-28 downloaded from the CCDC.
;
_cell_angle_alpha 90
_cell_angle_beta 100.207(2)
_cell_angle_gamma 90
_cell_formula_units_Z 4
_cell_length_a 9.7184(7)
_cell_length_b 8.1432(6)
_cell_length_c 20.7926(14)
_cell_measurement_reflns_used 9984
_cell_measurement_temperature 120(2)
_cell_measurement_theta_max 27.5188
_cell_measurement_theta_min 2.5011
_cell_volume 1619.5(2)
_computing_cell_refinement 'SAINT V8.38A (Bruker AXS Inc., 2017)'
_computing_data_collection 'Bruker Instrument Service vV6.2.6'
_computing_data_reduction 'SAINT V8.38A (Bruker AXS Inc., 2017)'
_computing_structure_refinement 'SHELXL-2018/3 (Sheldrick, 2018)'
_computing_structure_solution 'SHELXT 2014/5 (Sheldrick, 2014)'
_diffrn_ambient_temperature 120(2)
_diffrn_measured_fraction_theta_full 0.998
_diffrn_measured_fraction_theta_max 0.998
_diffrn_measurement_device_type 'Bruker D8 VENTURE Kappa Duo PHOTON 100 CMOS'
_diffrn_measurement_method '\f and \w scans'
_diffrn_radiation_monochromator 'Quazar Mo multilayer optic'
_diffrn_radiation_type MoK\a
_diffrn_radiation_wavelength 0.71073
_diffrn_reflns_av_R_equivalents 0.0204
_diffrn_reflns_av_unetI/netI 0.0124
_diffrn_reflns_Laue_measured_fraction_full 0.998
_diffrn_reflns_Laue_measured_fraction_max 0.998
_diffrn_reflns_limit_h_max 12
_diffrn_reflns_limit_h_min -12
_diffrn_reflns_limit_k_max 10
_diffrn_reflns_limit_k_min -10
_diffrn_reflns_limit_l_max 27
_diffrn_reflns_limit_l_min -26
_diffrn_reflns_number 33951
_diffrn_reflns_point_group_measured_fraction_full 0.998
_diffrn_reflns_point_group_measured_fraction_max 0.998
_diffrn_reflns_theta_full 25.242
_diffrn_reflns_theta_max 27.523
_diffrn_reflns_theta_min 2.185
_diffrn_source 'I\mS  micro-focus sealed tube'
_exptl_absorpt_coefficient_mu 0.945
_exptl_absorpt_correction_T_max 0.84
_exptl_absorpt_correction_T_min 0.78
_exptl_absorpt_correction_type multi-scan
_exptl_absorpt_process_details
;
SADABS-2016/2 - Bruker AXS area detector scaling and absorption correction
;
_exptl_crystal_colour orange
_exptl_crystal_density_diffrn 1.658
_exptl_crystal_description prism
_exptl_crystal_F_000 816
_exptl_crystal_size_max 0.365
_exptl_crystal_size_mid 0.234
_exptl_crystal_size_min 0.191
_refine_diff_density_max 0.497
_refine_diff_density_min -0.763
_refine_diff_density_rms 0.090
_refine_ls_extinction_method none
_refine_ls_goodness_of_fit_ref 1.116
_refine_ls_hydrogen_treatment constr
_refine_ls_matrix_type full
_refine_ls_number_parameters 229
_refine_ls_number_reflns 3734
_refine_ls_number_restraints 15
_refine_ls_restrained_S_all 1.134
_refine_ls_R_factor_all 0.0229
_refine_ls_R_factor_gt 0.0223
_refine_ls_shift/su_max 0.002
_refine_ls_shift/su_mean 0.000
_refine_ls_structure_factor_coef Fsqd
_refine_ls_weighting_details 'w=1/[\s^2^(Fo^2^)+(0.0283P)^2^+1.5890P] where P=(Fo^2^+2Fc^2^)/3'
_refine_ls_weighting_scheme calc
_refine_ls_wR_factor_gt 0.0571
_refine_ls_wR_factor_ref 0.0574
_reflns_Friedel_coverage 0.000
_reflns_number_gt 3643
_reflns_number_total 3734
_reflns_threshold_expression 'I > 2\s(I)'
_cod_data_source_file c9dt01698h2.cif
_cod_data_source_block mo_jv181001mo_vinklarek
_cod_depositor_comments 'Adding full bibliography for 7700371--7700372.cif.'
_cod_database_code 7700372
_shelx_shelxl_version_number 2018/3
_shelx_space_group_comment
;
The symmetry employed for this shelxl refinement is uniquely defined
by the following loop, which should always be used as a source of
symmetry information in preference to the above space-group names.
They are only intended as comments.
;
_shelx_estimated_absorpt_t_min 0.724
_shelx_estimated_absorpt_t_max 0.840

loop_
_space_group_symop_operation_xyz
'x, y, z'
'-x+1/2, y+1/2, -z+1/2'
'-x, -y, -z'
'x-1/2, -y-1/2, z-1/2'

loop_
_atom_site_label
_atom_site_type_symbol
_atom_site_fract_x
_atom_site_fract_y
_atom_site_fract_z
_atom_site_U_iso_or_equiv
_atom_site_adp_type
_atom_site_occupancy
_atom_site_site_symmetry_order
_atom_site_calc_flag
_atom_site_refinement_flags_posn
_atom_site_refinement_flags_adp
_atom_site_refinement_flags_occupancy
_atom_site_disorder_assembly
_atom_site_disorder_group
Mo1 Mo 0.70284(2) 0.36987(2) 0.43170(2) 0.01095(6) Uani 1 1 d . . . . .
S1 S 0.21389(7) 0.31646(9) 0.19795(3) 0.02161(19) Uani 0.842(3) 1 d . . P A 1
C12D C 0.2294(18) 0.357(2) 0.1968(5) 0.02161(19) Uani 0.158(3) 1 d D . P A 2
H12D H 0.162339 0.289824 0.212368 0.026 Uiso 0.158(3) 1 calc R U P A 2
O1 O 0.46338(13) 0.19321(17) 0.48504(6) 0.0225(3) Uani 1 1 d . . . . .
O2 O 0.75805(13) 0.50153(18) 0.57424(6) 0.0231(3) Uani 1 1 d . . . . .
S2 S 0.4372(7) 0.5251(7) 0.1864(3) 0.0296(18) Uiso 0.158(3) 1 d D . P A 2
C1 C 0.55665(16) 0.4460(2) 0.33447(7) 0.0132(3) Uani 1 1 d . . . . .
C2 C 0.55702(17) 0.5741(2) 0.38151(8) 0.0146(3) Uani 1 1 d . . . . .
H2 H 0.472488 0.616963 0.397298 0.018 Uiso 1 1 calc R U . . .
C3 C 0.69380(18) 0.64163(19) 0.39751(8) 0.0148(3) Uani 1 1 d . . . . .
H3 H 0.720890 0.739143 0.426195 0.018 Uiso 1 1 calc R U . . .
C4 C 0.77940(16) 0.56405(19) 0.35688(7) 0.0127(3) Uani 1 1 d . . . . .
C5 C 0.92212(17) 0.5830(2) 0.35070(8) 0.0163(3) Uani 1 1 d . . . . .
H5 H 0.980998 0.657677 0.377912 0.020 Uiso 1 1 calc R U . . .
C6 C 0.97292(17) 0.4916(2) 0.30483(8) 0.0181(3) Uani 1 1 d . . . . .
H6 H 1.067977 0.503713 0.300329 0.022 Uiso 1 1 calc R U . . .
C7 C 0.88627(18) 0.3789(2) 0.26373(8) 0.0179(3) Uani 1 1 d . . . . .
H7 H 0.923745 0.320830 0.231157 0.021 Uiso 1 1 calc R U . . .
C8 C 0.75011(18) 0.3522(2) 0.27005(8) 0.0157(3) Uani 1 1 d . . . . .
H8 H 0.694424 0.273757 0.243366 0.019 Uiso 1 1 calc R U . . .
C9 C 0.69400(16) 0.4443(2) 0.31734(7) 0.0124(3) Uani 1 1 d . . . . .
C10 C 0.43391(17) 0.3434(2) 0.30322(8) 0.0172(3) Uani 1 1 d . . . . .
H10A H 0.465201 0.228270 0.300711 0.021 Uiso 1 1 calc R U . . .
H10B H 0.362186 0.345484 0.331604 0.021 Uiso 1 1 calc R U . . .
C11 C 0.36788(17) 0.3991(2) 0.23584(8) 0.0145(3) Uani 1 1 d D . . . .
C12 C 0.4180(4) 0.5126(4) 0.19566(16) 0.0170(6) Uani 0.842(3) 1 d . U P A 1
H12 H 0.507910 0.577330 0.207891 0.020 Uiso 0.842(3) 1 d R U P A 1
C13 C 0.3196(2) 0.5316(2) 0.13224(9) 0.0250(4) Uani 1 1 d . . . . .
H13 H 0.337495 0.607104 0.099238 0.030 Uiso 1 1 d R U . A .
C14 C 0.2075(2) 0.4314(3) 0.13048(10) 0.0277(4) Uani 1 1 d D . . . .
H14 H 0.136471 0.414965 0.093022 0.033 Uiso 1 1 d R U . A .
C15 C 0.55387(18) 0.2570(2) 0.46505(8) 0.0161(3) Uani 1 1 d . . . . .
C16 C 0.73961(16) 0.4508(2) 0.52159(8) 0.0153(3) Uani 1 1 d . . . . .
C17 C 0.7445(2) 0.0930(2) 0.41416(11) 0.0321(5) Uani 1 1 d . . . . .
H17A H 0.731212 0.015230 0.449160 0.039 Uiso 1 1 d R U . B 1
H17B H 0.711747 0.050520 0.369454 0.039 Uiso 1 1 d R U . B 1
C18 C 0.8650(3) 0.1849(3) 0.42296(12) 0.0215(6) Uani 0.778(6) 1 d . . P C 1
H18 H 0.900393 0.223002 0.392032 0.026 Uiso 0.778(6) 1 d R U P C 1
C18D C 0.8460(9) 0.1438(10) 0.4596(5) 0.022(2) Uani 0.222(6) 1 d . U P C 2
H18D H 0.874786 0.053715 0.487875 0.026 Uiso 0.222(6) 1 d R U P C 2
C19B C 0.9337(12) 0.2768(15) 0.4597(6) 0.0225(6) Uani 0.222(6) 1 d . . P C 2
H19C H 0.924216 0.346666 0.422557 0.027 Uiso 0.222(6) 1 calc R U P C 2
H19D H 1.003549 0.298548 0.496772 0.027 Uiso 0.222(6) 1 calc R U P C 2
C19 C 0.9177(3) 0.2619(4) 0.48323(17) 0.0225(6) Uani 0.778(6) 1 d . . P C 1
H19A H 1.000783 0.331789 0.482387 0.027 Uiso 0.778(6) 1 d R U P C 1
H19B H 0.921036 0.199855 0.524405 0.027 Uiso 0.778(6) 1 d R U P C 1

loop_
_atom_site_aniso_label
_atom_site_aniso_U_11
_atom_site_aniso_U_22
_atom_site_aniso_U_33
_atom_site_aniso_U_23
_atom_site_aniso_U_13
_atom_site_aniso_U_12
Mo1 0.01336(8) 0.01075(8) 0.00824(8) 0.00036(4) 0.00055(5) 0.00141(4)
S1 0.0144(3) 0.0295(4) 0.0197(3) 0.0025(2) -0.00055(18) -0.0077(2)
C12D 0.0144(3) 0.0295(4) 0.0197(3) 0.0025(2) -0.00055(18) -0.0077(2)
O1 0.0226(6) 0.0235(6) 0.0222(6) 0.0013(5) 0.0060(5) -0.0052(5)
O2 0.0198(6) 0.0360(7) 0.0127(6) -0.0059(5) 0.0006(4) 0.0010(5)
C1 0.0132(7) 0.0164(7) 0.0092(7) 0.0020(6) 0.0001(5) 0.0012(6)
C2 0.0170(7) 0.0145(7) 0.0119(7) 0.0031(6) 0.0015(6) 0.0051(6)
C3 0.0204(8) 0.0111(7) 0.0120(7) 0.0005(5) 0.0005(6) 0.0021(6)
C4 0.0155(7) 0.0116(7) 0.0097(6) 0.0018(5) -0.0008(5) 0.0003(6)
C5 0.0143(7) 0.0179(8) 0.0146(7) 0.0026(6) -0.0030(6) -0.0012(6)
C6 0.0124(7) 0.0235(8) 0.0178(8) 0.0043(7) 0.0007(6) 0.0011(6)
C7 0.0184(8) 0.0212(8) 0.0146(8) 0.0005(6) 0.0044(6) 0.0041(6)
C8 0.0173(8) 0.0176(7) 0.0116(7) -0.0024(6) 0.0011(6) -0.0004(6)
C9 0.0134(7) 0.0146(7) 0.0086(6) 0.0009(5) 0.0000(5) 0.0002(6)
C10 0.0153(7) 0.0226(8) 0.0133(7) 0.0014(6) 0.0013(6) -0.0045(6)
C11 0.0125(7) 0.0173(7) 0.0132(7) -0.0031(6) 0.0007(6) -0.0005(6)
C12 0.0170(13) 0.0238(13) 0.0079(11) 0.0068(9) -0.0040(9) -0.0110(9)
C13 0.0319(10) 0.0241(9) 0.0184(8) 0.0017(7) 0.0025(7) -0.0027(8)
C14 0.0251(9) 0.0279(10) 0.0245(9) -0.0045(8) -0.0105(7) 0.0031(8)
C15 0.0208(8) 0.0148(7) 0.0114(7) -0.0006(6) -0.0007(6) 0.0014(6)
C16 0.0112(7) 0.0193(8) 0.0152(7) 0.0018(6) 0.0014(6) 0.0014(6)
C17 0.0408(12) 0.0150(8) 0.0379(11) -0.0064(8) 0.0000(9) 0.0078(8)
C18 0.0267(12) 0.0202(11) 0.0192(13) 0.0044(9) 0.0084(9) 0.0126(9)
C18D 0.023(3) 0.020(3) 0.024(3) 0.006(2) 0.005(2) 0.010(2)
C19B 0.0196(11) 0.0254(11) 0.0212(17) 0.0045(12) -0.0002(11) 0.0099(9)
C19 0.0196(11) 0.0254(11) 0.0212(17) 0.0045(12) -0.0002(11) 0.0099(9)

loop_
_atom_type_symbol
_atom_type_description
_atom_type_scat_dispersion_real
_atom_type_scat_dispersion_imag
_atom_type_scat_source
C C 0.0033 0.0016 'International Tables Vol C Tables 4.2.6.8 and 6.1.1.4'
H H 0.0000 0.0000 'International Tables Vol C Tables 4.2.6.8 and 6.1.1.4'
Mo Mo -1.6832 0.6857 'International Tables Vol C Tables 4.2.6.8 and 6.1.1.4'
O O 0.0106 0.0060 'International Tables Vol C Tables 4.2.6.8 and 6.1.1.4'
S S 0.1246 0.1234 'International Tables Vol C Tables 4.2.6.8 and 6.1.1.4'

loop_
_geom_angle_atom_site_label_1
_geom_angle_atom_site_label_2
_geom_angle_atom_site_label_3
_geom_angle
C15 Mo1 C16 80.78(7)
C15 Mo1 C18 107.08(9)
C16 Mo1 C18 107.23(8)
C15 Mo1 C2 93.77(6)
C16 Mo1 C2 100.53(6)
C18 Mo1 C2 147.40(8)
C15 Mo1 C18D 89.2(2)
C16 Mo1 C18D 91.6(2)
C2 Mo1 C18D 167.8(2)
C15 Mo1 C3 124.76(7)
C16 Mo1 C3 87.82(6)
C18 Mo1 C3 127.84(8)
C2 Mo1 C3 35.76(6)
C18D Mo1 C3 145.3(2)
C15 Mo1 C17 76.06(8)
C16 Mo1 C17 117.93(8)
C18 Mo1 C17 35.10(9)
C2 Mo1 C17 137.33(7)
C18D Mo1 C17 32.6(2)
C3 Mo1 C17 150.75(7)
C15 Mo1 C1 93.27(6)
C16 Mo1 C1 135.84(6)
C18 Mo1 C1 116.24(8)
C2 Mo1 C1 35.80(5)
C18D Mo1 C1 132.3(2)
C3 Mo1 C1 59.89(6)
C17 Mo1 C1 102.53(7)
C15 Mo1 C19B 120.0(3)
C16 Mo1 C19B 82.4(3)
C2 Mo1 C19B 146.0(3)
C18D Mo1 C19B 34.4(4)
C3 Mo1 C19B 111.5(3)
C17 Mo1 C19B 62.6(3)
C1 Mo1 C19B 135.1(3)
C15 Mo1 C19 108.62(10)
C16 Mo1 C19 72.06(10)
C18 Mo1 C19 36.04(10)
C2 Mo1 C19 154.44(9)
C3 Mo1 C19 118.68(9)
C17 Mo1 C19 62.82(9)
C1 Mo1 C19 148.24(10)
C15 Mo1 C4 150.42(6)
C16 Mo1 C4 111.63(6)
C18 Mo1 C4 95.02(8)
C2 Mo1 C4 58.29(5)
C18D Mo1 C4 116.1(2)
C3 Mo1 C4 35.05(5)
C17 Mo1 C4 116.66(7)
C1 Mo1 C4 58.76(5)
C19B Mo1 C4 88.9(3)
C19 Mo1 C4 100.83(10)
C15 Mo1 C9 124.42(6)
C16 Mo1 C9 144.79(6)
C18 Mo1 C9 89.52(8)
C2 Mo1 C9 57.89(5)
C18D Mo1 C9 110.9(2)
C3 Mo1 C9 58.13(5)
C17 Mo1 C9 93.72(7)
C1 Mo1 C9 35.02(5)
C19B Mo1 C9 100.9(3)
C19 Mo1 C9 114.41(10)
C4 Mo1 C9 34.43(5)
C14 S1 C11 93.77(9)
C11 C12D C14 112.3(8)
C11 C12D H12D 123.8
C14 C12D H12D 123.8
C13 S2 C11 98.7(3)
C2 C1 C9 106.62(14)
C2 C1 C10 127.28(14)
C9 C1 C10 125.83(14)
C2 C1 Mo1 71.01(8)
C9 C1 Mo1 76.33(9)
C10 C1 Mo1 122.62(11)
C3 C2 C1 109.33(14)
C3 C2 Mo1 72.52(9)
C1 C2 Mo1 73.18(9)
C3 C2 H2 125.2
C1 C2 H2 125.2
Mo1 C2 H2 125.2
C2 C3 C4 107.93(14)
C2 C3 Mo1 71.72(9)
C4 C3 Mo1 76.46(9)
C2 C3 H3 125.6
C4 C3 H3 125.6
Mo1 C3 H3 125.6
C5 C4 C3 132.99(15)
C5 C4 C9 119.60(14)
C3 C4 C9 107.40(14)
C5 C4 Mo1 122.88(11)
C3 C4 Mo1 68.48(9)
C9 C4 Mo1 73.35(9)
C6 C5 C4 118.77(15)
C6 C5 H5 120.6
C4 C5 H5 120.6
C5 C6 C7 121.38(15)
C5 C6 H6 119.3
C7 C6 H6 119.3
C8 C7 C6 121.55(16)
C8 C7 H7 119.2
C6 C7 H7 119.2
C7 C8 C9 118.59(15)
C7 C8 H8 120.7
C9 C8 H8 120.7
C8 C9 C4 119.98(14)
C8 C9 C1 131.48(15)
C4 C9 C1 108.51(13)
C8 C9 Mo1 126.30(11)
C4 C9 Mo1 72.22(8)
C1 C9 Mo1 68.65(8)
C11 C10 C1 114.15(14)
C11 C10 H10A 108.7
C1 C10 H10A 108.7
C11 C10 H10B 108.7
C1 C10 H10B 108.7
H10A C10 H10B 107.6
C12 C11 C10 128.55(18)
C12D C11 C10 129.5(3)
C12D C11 S2 103.3(4)
C10 C11 S2 127.2(3)
C12 C11 S1 110.95(16)
C10 C11 S1 120.47(12)
C11 C12 C13 111.2(2)
C11 C12 H12 125.0
C13 C12 H12 123.8
C14 C13 S2 121.0(2)
C14 C13 C12 110.3(2)
C14 C13 H13 127.8
S2 C13 H13 111.0
C12 C13 H13 121.9
C13 C14 C12D 103.8(6)
C13 C14 S1 113.72(14)
C13 C14 H14 124.6
C12D C14 H14 131.6
S1 C14 H14 121.2
O1 C15 Mo1 178.34(15)
O2 C16 Mo1 178.03(14)
C18D C17 Mo1 73.2(4)
C18 C17 Mo1 67.66(12)
C18 C17 H17A 118.0
Mo1 C17 H17A 117.0
C18 C17 H17B 116.1
Mo1 C17 H17B 116.7
H17A C17 H17B 113.9
C17 C18 C19 121.8(3)
C17 C18 Mo1 77.25(13)
C19 C18 Mo1 77.09(14)
C17 C18 H18 123.6
C19 C18 H18 112.3
Mo1 C18 H18 101.9
C17 C18D C19B 129.5(10)
C17 C18D Mo1 74.2(4)
C19B C18D Mo1 73.7(6)
C17 C18D H18D 107.7
C19B C18D H18D 119.5
Mo1 C18D H18D 150.0
C18D C19B Mo1 71.9(6)
C18D C19B H19C 120.0
Mo1 C19B H19C 69.7
C18D C19B H19D 120.0
Mo1 C19B H19D 131.1
H19C C19B H19D 120.0
C18 C19 Mo1 66.87(13)
C18 C19 H19A 114.1
Mo1 C19 H19A 116.1
C18 C19 H19B 119.4
Mo1 C19 H19B 118.5
H19A C19 H19B 114.0

loop_
_geom_bond_atom_site_label_1
_geom_bond_atom_site_label_2
_geom_bond_distance
Mo1 C15 1.9436(17)
Mo1 C16 1.9541(17)
Mo1 C18 2.211(2)
Mo1 C2 2.3108(15)
Mo1 C18D 2.319(8)
Mo1 C3 2.3213(16)
Mo1 C17 2.331(2)
Mo1 C1 2.3393(15)
Mo1 C19B 2.342(11)
Mo1 C19 2.343(3)
Mo1 C4 2.4258(15)
Mo1 C9 2.4406(15)
S1 C14 1.678(2)
S1 C11 1.7017(17)
C12D C11 1.484(14)
C12D C14 1.486(4)
C12D H12D 0.9500
O1 C15 1.160(2)
O2 C16 1.154(2)
S2 C13 1.457(7)
S2 C11 1.676(3)
C1 C2 1.430(2)
C1 C9 1.441(2)
C1 C10 1.506(2)
C2 C3 1.422(2)
C2 H2 1.0000
C3 C4 1.433(2)
C3 H3 1.0000
C4 C5 1.424(2)
C4 C9 1.440(2)
C5 C6 1.369(2)
C5 H5 0.9500
C6 C7 1.424(2)
C6 H6 0.9500
C7 C8 1.370(2)
C7 H7 0.9500
C8 C9 1.420(2)
C8 H8 0.9500
C10 C11 1.504(2)
C10 H10A 0.9900
C10 H10B 0.9900
C11 C12 1.390(4)
C12 C13 1.493(3)
C12 H12 1.0137
C13 C14 1.357(3)
C13 H13 0.9600
C14 H14 0.9540
C17 C18D 1.307(9)
C17 C18 1.374(3)
C17 H17A 0.9900
C17 H17B 0.9900
C18 C19 1.414(4)
C18 H18 0.8409
C18D C19B 1.378(16)
C18D H18D 0.9500
C19B H19C 0.9500
C19B H19D 0.9500
C19 H19A 0.9900
C19 H19B 0.9900
